data_7008747
loop_
_publ_author_name
'Aguado, Javier E.'
'Canales, Silvia'
'Gimeno, M Concepci\'on'
'Jones, Peter G.'
'Laguna, Antonio'
'Villacampa, M. Dolores'

_publ_section_title
;
 Group 11 complexes with unsymmetrical P,S and P,Se disubstituted
 ferrocene ligands.
;
_journal_issue 18
_journal_name_full 'Dalton transactions (Cambridge, England : 2003)'
_journal_page_first 3005
_journal_page_last 3015
_journal_paper_doi 10.1039/b507058a
_journal_year 2005
_chemical_formula_sum 'C34 H23 Au F5 Fe P Se'
_chemical_formula_weight 889.27
_chemical_name_systematic
;
?
;
_space_group_IT_number 2
_symmetry_cell_setting triclinic
_symmetry_space_group_name_Hall '-P 1'
_symmetry_space_group_name_H-M 'P -1'
_atom_sites_solution_hydrogens riding
_atom_sites_solution_primary direct
_atom_sites_solution_secondary difmap
_audit_creation_method SHELXL-97
_cell_angle_alpha 73.3850(10)
_cell_angle_beta 84.7880(10)
_cell_angle_gamma 76.9320(10)
_cell_formula_units_Z 4
_cell_length_a 11.7891(5)
_cell_length_b 14.7442(6)
_cell_length_c 18.4764(8)
_cell_measurement_reflns_used 7589
_cell_measurement_temperature 173(2)
_cell_measurement_theta_max 28
_cell_measurement_theta_min 2.14
_cell_volume 2996.6(2)
_computing_cell_refinement 'SAINT+ v. 6.02 (Bruker AXS, 1999)'
_computing_data_collection 'SMART v. 5.611 (Bruker AXS, 2000)'
_computing_data_reduction 'SAINT+ v. 6.02 (Bruker AXS, 1999)'
_computing_molecular_graphics XP
_computing_publication_material SHELXL-97
_computing_structure_refinement 'SHELXL-97 (Sheldrick, 1997)'
_computing_structure_solution 'SHELXS-97 (Sheldrick, 1990)'
_diffrn_ambient_temperature 173(2)
_diffrn_detector_area_resol_mean 8.26
_diffrn_measured_fraction_theta_full 0.873
_diffrn_measured_fraction_theta_max 0.873
_diffrn_measurement_device_type 'Bruker SMART APEX CCD system'
_diffrn_measurement_method '\w rotations with narrow frames'
_diffrn_radiation_monochromator graphite
_diffrn_radiation_source 'fine-focus sealed tube'
_diffrn_radiation_type MoK\a
_diffrn_radiation_wavelength 0.71073
_diffrn_reflns_av_R_equivalents 0.0391
_diffrn_reflns_av_sigmaI/netI 0.0636
_diffrn_reflns_limit_h_max 11
_diffrn_reflns_limit_h_min -15
_diffrn_reflns_limit_k_max 19
_diffrn_reflns_limit_k_min -19
_diffrn_reflns_limit_l_max 19
_diffrn_reflns_limit_l_min -24
_diffrn_reflns_number 20097
_diffrn_reflns_theta_full 28.71
_diffrn_reflns_theta_max 28.71
_diffrn_reflns_theta_min 2.06
_exptl_absorpt_coefficient_mu 6.697
_exptl_absorpt_correction_T_max 0.4332
_exptl_absorpt_correction_T_min 0.2231
_exptl_absorpt_correction_type multi-scan
_exptl_absorpt_process_details SADABS
_exptl_crystal_colour orange
_exptl_crystal_density_diffrn 1.971
_exptl_crystal_density_method 'not measured'
_exptl_crystal_description prism
_exptl_crystal_F_000 1704
_exptl_crystal_size_max 0.32
_exptl_crystal_size_mid 0.26
_exptl_crystal_size_min 0.15
_refine_diff_density_max 2.175
_refine_diff_density_min -1.490
_refine_diff_density_rms 0.153
_refine_ls_extinction_method none
_refine_ls_goodness_of_fit_ref 0.933
_refine_ls_hydrogen_treatment mixed
_refine_ls_matrix_type full
_refine_ls_number_parameters 775
_refine_ls_number_reflns 13522
_refine_ls_number_restraints 0
_refine_ls_restrained_S_all 0.933
_refine_ls_R_factor_all 0.0557
_refine_ls_R_factor_gt 0.0425
_refine_ls_shift/su_max 0.001
_refine_ls_shift/su_mean 0.000
_refine_ls_structure_factor_coef Fsqd
_refine_ls_weighting_details 'calc w=1/[\s^2^(Fo^2^)+(0.0468P)^2^+0.0000P] where P=(Fo^2^+2Fc^2^)/3'
_refine_ls_weighting_scheme calc
_refine_ls_wR_factor_gt 0.0931
_refine_ls_wR_factor_ref 0.0966
_reflns_number_gt 10205
_reflns_number_total 13522
_reflns_threshold_expression >2sigma(I)
_cod_data_source_file b507058a.txt
_cod_data_source_block con20as(complex6)
_cod_depositor_comments
;
The following automatic conversions were performed:
'_symmetry_cell_setting' value 'Triclinic' changed to 'triclinic'
according to '/home/saulius/struct/CIF-dictionaries/cif_core.dic'
dictionary named 'cif_core.dic' version 2.4.1 from 2010-06-29.

Automatic conversion script
Id: cif_fix_enum 1527 2010-12-29 10:47:43Z saulius 
;
_cod_original_sg_symbol_H-M P-1
_cod_database_code 7008747

loop_
_symmetry_equiv_pos_as_xyz
'x, y, z'
'-x, -y, -z'

loop_
_atom_site_label
_atom_site_type_symbol
_atom_site_fract_x
_atom_site_fract_y
_atom_site_fract_z
_atom_site_U_iso_or_equiv
_atom_site_adp_type
_atom_site_occupancy
_atom_site_symmetry_multiplicity
_atom_site_calc_flag
_atom_site_refinement_flags
_atom_site_disorder_assembly
_atom_site_disorder_group
Au1 Au 0.811949(19) 0.829772(16) 0.937697(12) 0.03242(7) Uani 1 1 d . . .
Se1 Se 1.21484(6) 0.42208(5) 0.90025(4) 0.04467(16) Uani 1 1 d . . .
P1 P 0.75165(12) 0.79711(10) 0.83596(8) 0.0291(3) Uani 1 1 d . . .
Fe1 Fe 0.99498(7) 0.62177(6) 0.82801(5) 0.0363(2) Uani 1 1 d . . .
C1 C 1.1617(5) 0.5570(5) 0.8582(4) 0.0437(15) Uani 1 1 d . . .
C2 C 1.1151(5) 0.6248(5) 0.9002(4) 0.0504(17) Uani 1 1 d . . .
H2 H 1.1062 0.6108 0.9536 0.061 Uiso 1 1 calc R . .
C3 C 1.0849(6) 0.7156(5) 0.8485(5) 0.062(2) Uani 1 1 d . . .
H3 H 1.0528 0.7744 0.8612 0.074 Uiso 1 1 calc R . .
C4 C 1.1086(6) 0.7068(6) 0.7767(5) 0.064(2) Uani 1 1 d . . .
H4 H 1.0949 0.7583 0.7317 0.077 Uiso 1 1 calc R . .
C5 C 1.1574(6) 0.6076(5) 0.7804(4) 0.0545(18) Uani 1 1 d . . .
H5 H 1.1820 0.5810 0.7390 0.065 Uiso 1 1 calc R . .
C6 C 0.8226(5) 0.6797(4) 0.8261(3) 0.0322(13) Uani 1 1 d . . .
C7 C 0.8596(6) 0.6534(5) 0.7590(3) 0.0413(15) Uani 1 1 d . . .
H7 H 0.8542 0.6961 0.7094 0.050 Uiso 1 1 calc R . .
C8 C 0.9055(6) 0.5540(5) 0.7773(4) 0.0471(16) Uani 1 1 d . . .
H8 H 0.9367 0.5174 0.7426 0.056 Uiso 1 1 calc R . .
C9 C 0.8977(6) 0.5182(5) 0.8552(4) 0.0488(17) Uani 1 1 d . . .
H9 H 0.9229 0.4525 0.8829 0.059 Uiso 1 1 calc R . .
C10 C 0.8468(5) 0.5944(4) 0.8864(3) 0.0385(14) Uani 1 1 d . . .
H10 H 0.8314 0.5897 0.9386 0.046 Uiso 1 1 calc R . .
C11 C 1.3749(5) 0.4218(5) 0.9163(3) 0.0411(15) Uani 1 1 d . . .
C12 C 1.4432(7) 0.3346(5) 0.9504(4) 0.062(2) Uani 1 1 d . . .
H12 H 1.4099 0.2790 0.9680 0.074 Uiso 1 1 calc R . .
C13 C 1.5591(8) 0.3263(7) 0.9594(5) 0.083(3) Uani 1 1 d . . .
H13 H 1.6070 0.2649 0.9811 0.099 Uiso 1 1 calc R . .
C14 C 1.6059(7) 0.4083(7) 0.9367(4) 0.072(2) Uani 1 1 d . . .
H14 H 1.6862 0.4035 0.9434 0.086 Uiso 1 1 calc R . .
C15 C 1.5371(7) 0.4959(6) 0.9047(4) 0.061(2) Uani 1 1 d . . .
H15 H 1.5692 0.5523 0.8895 0.073 Uiso 1 1 calc R . .
C16 C 1.4212(6) 0.5028(5) 0.8945(4) 0.0521(17) Uani 1 1 d . . .
H16 H 1.3731 0.5639 0.8722 0.063 Uiso 1 1 calc R . .
C21 C 0.8901(5) 0.8600(4) 1.0202(3) 0.0330(13) Uani 1 1 d . . .
C22 C 0.9853(6) 0.7976(4) 1.0551(3) 0.0394(14) Uani 1 1 d . . .
C23 C 1.0512(6) 0.8154(5) 1.1047(3) 0.0438(15) Uani 1 1 d . . .
C24 C 1.0170(6) 0.9003(5) 1.1237(4) 0.0476(17) Uani 1 1 d . . .
C25 C 0.9219(6) 0.9670(5) 1.0913(4) 0.0421(15) Uani 1 1 d . . .
C26 C 0.8620(5) 0.9439(4) 1.0410(3) 0.0352(13) Uani 1 1 d . . .
F1 F 1.0235(4) 0.7118(3) 1.0379(2) 0.0628(12) Uani 1 1 d . . .
F2 F 1.1448(4) 0.7505(3) 1.1355(2) 0.0759(14) Uani 1 1 d . . .
F3 F 1.0790(4) 0.9198(3) 1.1729(2) 0.0670(12) Uani 1 1 d . . .
F4 F 0.8905(4) 1.0516(3) 1.1089(2) 0.0665(12) Uani 1 1 d . . .
F5 F 0.7705(3) 1.0156(3) 1.0082(2) 0.0565(10) Uani 1 1 d . . .
C31 C 0.7917(5) 0.8814(4) 0.7501(3) 0.0291(12) Uani 1 1 d . . .
C32 C 0.8788(5) 0.9283(4) 0.7515(3) 0.0382(14) Uani 1 1 d . . .
H32 H 0.9149 0.9181 0.7979 0.046 Uiso 1 1 calc R . .
C33 C 0.9148(6) 0.9896(5) 0.6875(4) 0.0520(17) Uani 1 1 d . . .
H33 H 0.9752 1.0218 0.6897 0.062 Uiso 1 1 calc R . .
C34 C 0.8635(6) 1.0050(5) 0.6193(4) 0.0542(18) Uani 1 1 d . . .
H34 H 0.8902 1.0455 0.5742 0.065 Uiso 1 1 calc R . .
C35 C 0.7731(6) 0.9606(5) 0.6179(4) 0.0572(19) Uani 1 1 d . . .
H35 H 0.7339 0.9735 0.5722 0.069 Uiso 1 1 calc R . .
C36 C 0.7393(6) 0.8976(4) 0.6826(3) 0.0423(15) Uani 1 1 d . . .
H36 H 0.6793 0.8650 0.6807 0.051 Uiso 1 1 calc R . .
C41 C 0.5979(5) 0.8028(4) 0.8298(3) 0.0325(13) Uani 1 1 d . . .
C42 C 0.5199(6) 0.8621(5) 0.8640(4) 0.0504(17) Uani 1 1 d . . .
H42 H 0.5472 0.8968 0.8924 0.060 Uiso 1 1 calc R . .
C43 C 0.4006(6) 0.8724(6) 0.8576(5) 0.068(2) Uani 1 1 d . . .
H43 H 0.3469 0.9172 0.8787 0.081 Uiso 1 1 calc R . .
C44 C 0.3619(6) 0.8186(6) 0.8213(4) 0.059(2) Uani 1 1 d . . .
H44 H 0.2806 0.8236 0.8185 0.071 Uiso 1 1 calc R . .
C45 C 0.4387(6) 0.7572(5) 0.7888(4) 0.0567(19) Uani 1 1 d . . .
H45 H 0.4105 0.7197 0.7631 0.068 Uiso 1 1 calc R . .
C46 C 0.5569(6) 0.7484(4) 0.7926(4) 0.0435(15) Uani 1 1 d . . .
H46 H 0.6100 0.7052 0.7697 0.052 Uiso 1 1 calc R . .
Au2 Au 0.507629(19) 0.789199(16) 0.429742(13) 0.03341(7) Uani 1 1 d . . .
Se2 Se 0.30941(6) 0.38102(5) 0.42055(4) 0.04739(17) Uani 1 1 d . . .
P2 P 0.60090(12) 0.74055(11) 0.33033(8) 0.0301(3) Uani 1 1 d . . .
Fe2 Fe 0.44323(6) 0.56858(6) 0.34198(4) 0.02934(18) Uani 1 1 d . . .
C51 C 0.2988(5) 0.5132(5) 0.3714(3) 0.0383(14) Uani 1 1 d . . .
C52 C 0.3042(5) 0.5548(5) 0.2920(3) 0.0408(15) Uani 1 1 d . . .
H52 H 0.3065 0.5219 0.2544 0.049 Uiso 1 1 calc R . .
C53 C 0.3055(5) 0.6535(5) 0.2791(4) 0.0455(17) Uani 1 1 d . . .
H53 H 0.3101 0.6984 0.2310 0.055 Uiso 1 1 calc R . .
C54 C 0.2990(5) 0.6746(5) 0.3500(4) 0.0398(14) Uani 1 1 d . . .
H54 H 0.2971 0.7359 0.3578 0.048 Uiso 1 1 calc R . .
C55 C 0.2957(5) 0.5879(4) 0.4066(3) 0.0375(14) Uani 1 1 d . . .
H55 H 0.2921 0.5804 0.4595 0.045 Uiso 1 1 calc R . .
C56 C 0.5910(4) 0.6194(4) 0.3352(3) 0.0304(12) Uani 1 1 d . . .
C57 C 0.5849(5) 0.5463(4) 0.4047(3) 0.0342(13) Uani 1 1 d . . .
H57 H 0.5841 0.5546 0.4539 0.041 Uiso 1 1 calc R . .
C58 C 0.5804(5) 0.4601(4) 0.3880(4) 0.0417(15) Uani 1 1 d . . .
H58 H 0.5764 0.3998 0.4235 0.050 Uiso 1 1 calc R . .
C59 C 0.5830(5) 0.4799(5) 0.3075(4) 0.0444(16) Uani 1 1 d . . .
H59 H 0.5809 0.4346 0.2803 0.053 Uiso 1 1 calc R . .
C60 C 0.5893(5) 0.5773(5) 0.2753(3) 0.0379(14) Uani 1 1 d . . .
H60 H 0.5919 0.6092 0.2228 0.046 Uiso 1 1 calc R . .
C61 C 0.1479(5) 0.3761(5) 0.4282(3) 0.0389(14) Uani 1 1 d . . .
C62 C 0.1223(6) 0.2852(5) 0.4409(4) 0.0529(18) Uani 1 1 d . . .
H62 H 0.1831 0.2292 0.4465 0.064 Uiso 1 1 calc R . .
C63 C 0.0066(7) 0.2775(6) 0.4453(4) 0.059(2) Uani 1 1 d . . .
H63 H -0.0121 0.2156 0.4552 0.071 Uiso 1 1 calc R . .
C64 C -0.0808(7) 0.3583(7) 0.4354(4) 0.066(2) Uani 1 1 d . . .
H64 H -0.1596 0.3525 0.4366 0.080 Uiso 1 1 calc R . .
C65 C -0.0556(6) 0.4472(6) 0.4239(4) 0.062(2) Uani 1 1 d . . .
H65 H -0.1165 0.5029 0.4188 0.074 Uiso 1 1 calc R . .
C66 C 0.0602(6) 0.4556(5) 0.4196(4) 0.0487(17) Uani 1 1 d . . .
H66 H 0.0781 0.5177 0.4106 0.058 Uiso 1 1 calc R . .
C71 C 0.4221(5) 0.8361(4) 0.5175(3) 0.0308(12) Uani 1 1 d . . .
C72 C 0.4693(6) 0.8844(4) 0.5566(3) 0.0411(15) Uani 1 1 d . . .
C73 C 0.4075(6) 0.9269(4) 0.6095(3) 0.0416(15) Uani 1 1 d . . .
C74 C 0.2922(6) 0.9229(4) 0.6243(3) 0.0433(15) Uani 1 1 d . . .
C75 C 0.2420(6) 0.8758(5) 0.5866(4) 0.0457(16) Uani 1 1 d . . .
C76 C 0.3071(6) 0.8333(4) 0.5345(3) 0.0391(14) Uani 1 1 d . . .
F6 F 0.5812(3) 0.8917(3) 0.5444(2) 0.0528(10) Uani 1 1 d . . .
F7 F 0.4576(4) 0.9738(3) 0.6460(2) 0.0634(11) Uani 1 1 d . . .
F8 F 0.2301(4) 0.9650(3) 0.6745(2) 0.0652(12) Uani 1 1 d . . .
F9 F 0.1276(3) 0.8732(3) 0.6002(2) 0.0649(12) Uani 1 1 d . . .
F10 F 0.2510(3) 0.7890(3) 0.4997(2) 0.0499(9) Uani 1 1 d . . .
C81 C 0.7551(5) 0.7393(4) 0.3253(3) 0.0336(13) Uani 1 1 d . . .
C82 C 0.7933(6) 0.7971(5) 0.3598(4) 0.0486(16) Uani 1 1 d . . .
H82 H 0.7398 0.8355 0.3864 0.058 Uiso 1 1 calc R . .
C83 C 0.9114(6) 0.7994(6) 0.3555(4) 0.062(2) Uani 1 1 d . . .
H83 H 0.9381 0.8392 0.3797 0.075 Uiso 1 1 calc R . .
C84 C 0.9876(6) 0.7460(6) 0.3177(5) 0.065(2) Uani 1 1 d . . .
H84 H 1.0676 0.7492 0.3145 0.078 Uiso 1 1 calc R . .
C85 C 0.9512(6) 0.6873(5) 0.2836(5) 0.061(2) Uani 1 1 d . . .
H85 H 1.0057 0.6494 0.2571 0.074 Uiso 1 1 calc R . .
C86 C 0.8347(5) 0.6831(5) 0.2878(4) 0.0460(16) Uani 1 1 d . . .
H86 H 0.8094 0.6414 0.2648 0.055 Uiso 1 1 calc R . .
C91 C 0.5481(5) 0.8132(4) 0.2384(3) 0.0368(13) Uani 1 1 d . . .
C92 C 0.6171(6) 0.8216(5) 0.1726(3) 0.0461(16) Uani 1 1 d . . .
H92 H 0.6974 0.7914 0.1756 0.055 Uiso 1 1 calc R . .
C93 C 0.5717(6) 0.8722(5) 0.1043(4) 0.0503(17) Uani 1 1 d . . .
H93 H 0.6207 0.8783 0.0601 0.060 Uiso 1 1 calc R . .
C94 C 0.4551(6) 0.9148(5) 0.0987(4) 0.0515(18) Uani 1 1 d . . .
H94 H 0.4231 0.9476 0.0504 0.062 Uiso 1 1 calc R . .
C95 C 0.3854(6) 0.9103(5) 0.1620(4) 0.0527(18) Uani 1 1 d . . .
H95 H 0.3054 0.9413 0.1581 0.063 Uiso 1 1 calc R . .
C96 C 0.4315(5) 0.8603(4) 0.2321(4) 0.0437(16) Uani 1 1 d . . .
H96 H 0.3831 0.8581 0.2763 0.052 Uiso 1 1 calc R . .

loop_
_atom_site_aniso_label
_atom_site_aniso_U_11
_atom_site_aniso_U_22
_atom_site_aniso_U_33
_atom_site_aniso_U_23
_atom_site_aniso_U_13
_atom_site_aniso_U_12
Au1 0.03111(12) 0.04278(13) 0.02934(13) -0.01823(10) -0.00235(9) -0.00843(10)
Se1 0.0441(4) 0.0526(4) 0.0357(4) -0.0161(3) -0.0010(3) -0.0018(3)
P1 0.0275(7) 0.0367(8) 0.0279(8) -0.0139(6) -0.0005(6) -0.0096(6)
Fe1 0.0344(5) 0.0401(5) 0.0328(5) -0.0134(4) 0.0030(4) -0.0019(4)
C1 0.034(3) 0.053(4) 0.043(4) -0.019(3) 0.001(3) -0.001(3)
C2 0.031(3) 0.068(5) 0.064(5) -0.040(4) 0.000(3) -0.005(3)
C3 0.040(4) 0.050(4) 0.099(7) -0.028(4) 0.002(4) -0.008(3)
C4 0.032(4) 0.059(5) 0.082(6) 0.007(4) 0.007(4) -0.006(3)
C5 0.036(4) 0.071(5) 0.048(4) -0.013(4) 0.009(3) -0.001(3)
C6 0.031(3) 0.042(3) 0.026(3) -0.013(3) 0.002(2) -0.010(3)
C7 0.050(4) 0.050(4) 0.025(3) -0.015(3) -0.006(3) -0.004(3)
C8 0.052(4) 0.046(4) 0.050(4) -0.027(3) -0.006(3) -0.005(3)
C9 0.055(4) 0.033(3) 0.054(4) -0.010(3) -0.004(3) -0.002(3)
C10 0.036(3) 0.045(4) 0.033(3) -0.010(3) 0.005(3) -0.010(3)
C11 0.040(4) 0.047(4) 0.035(3) -0.016(3) -0.003(3) 0.000(3)
C12 0.052(5) 0.052(4) 0.075(5) -0.013(4) -0.015(4) 0.002(4)
C13 0.060(6) 0.069(6) 0.106(8) -0.015(5) -0.019(5) 0.006(5)
C14 0.051(5) 0.095(7) 0.065(5) -0.021(5) -0.015(4) -0.003(5)
C15 0.054(5) 0.066(5) 0.059(5) -0.010(4) 0.000(4) -0.013(4)
C16 0.049(4) 0.057(4) 0.047(4) -0.014(3) -0.005(3) -0.004(4)
C21 0.033(3) 0.047(3) 0.025(3) -0.017(3) -0.003(2) -0.011(3)
C22 0.050(4) 0.040(3) 0.033(3) -0.017(3) -0.003(3) -0.009(3)
C23 0.039(4) 0.056(4) 0.039(4) -0.018(3) -0.014(3) -0.004(3)
C24 0.045(4) 0.071(5) 0.041(4) -0.029(3) -0.007(3) -0.020(4)
C25 0.040(4) 0.048(4) 0.049(4) -0.032(3) 0.011(3) -0.011(3)
C26 0.024(3) 0.046(3) 0.038(3) -0.017(3) 0.000(2) -0.007(3)
F1 0.080(3) 0.044(2) 0.068(3) -0.029(2) -0.030(2) 0.010(2)
F2 0.071(3) 0.081(3) 0.074(3) -0.030(2) -0.045(2) 0.015(2)
F3 0.059(3) 0.097(3) 0.067(3) -0.046(2) -0.020(2) -0.024(2)
F4 0.058(3) 0.072(3) 0.092(3) -0.062(3) 0.000(2) -0.010(2)
F5 0.047(2) 0.057(2) 0.069(3) -0.033(2) -0.016(2) 0.0059(19)
C31 0.026(3) 0.033(3) 0.031(3) -0.012(2) -0.001(2) -0.006(2)
C32 0.039(3) 0.044(3) 0.038(3) -0.013(3) -0.006(3) -0.019(3)
C33 0.045(4) 0.055(4) 0.059(5) -0.008(3) -0.003(3) -0.025(3)
C34 0.057(5) 0.051(4) 0.048(4) 0.002(3) -0.001(3) -0.020(4)
C35 0.064(5) 0.063(5) 0.043(4) 0.003(3) -0.016(3) -0.029(4)
C36 0.046(4) 0.045(4) 0.039(4) -0.005(3) -0.012(3) -0.019(3)
C41 0.030(3) 0.030(3) 0.037(3) -0.008(2) 0.003(2) -0.008(2)
C42 0.039(4) 0.061(4) 0.060(4) -0.030(4) 0.003(3) -0.012(3)
C43 0.034(4) 0.093(6) 0.084(6) -0.046(5) 0.007(4) -0.006(4)
C44 0.031(4) 0.070(5) 0.075(5) -0.011(4) -0.006(4) -0.016(4)
C45 0.052(4) 0.051(4) 0.076(5) -0.015(4) -0.016(4) -0.023(4)
C46 0.041(4) 0.042(3) 0.055(4) -0.018(3) -0.011(3) -0.014(3)
Au2 0.02898(12) 0.03926(13) 0.03393(13) -0.01327(10) 0.00145(9) -0.00781(10)
Se2 0.0390(4) 0.0463(4) 0.0562(4) -0.0046(3) -0.0123(3) -0.0153(3)
P2 0.0227(7) 0.0364(8) 0.0313(8) -0.0086(6) -0.0005(6) -0.0071(6)
Fe2 0.0214(4) 0.0401(4) 0.0280(4) -0.0098(3) -0.0030(3) -0.0079(3)
C51 0.022(3) 0.055(4) 0.042(4) -0.015(3) 0.001(3) -0.015(3)
C52 0.025(3) 0.061(4) 0.041(4) -0.012(3) -0.009(3) -0.016(3)
C53 0.021(3) 0.058(4) 0.048(4) 0.006(3) -0.014(3) -0.013(3)
C54 0.017(3) 0.045(4) 0.053(4) -0.011(3) -0.005(3) -0.001(3)
C55 0.023(3) 0.049(4) 0.041(4) -0.014(3) 0.001(2) -0.008(3)
C56 0.017(3) 0.041(3) 0.037(3) -0.014(3) -0.002(2) -0.008(2)
C57 0.021(3) 0.039(3) 0.042(4) -0.010(3) -0.008(2) -0.004(2)
C58 0.024(3) 0.036(3) 0.063(4) -0.010(3) -0.010(3) -0.003(3)
C59 0.030(3) 0.054(4) 0.060(4) -0.034(3) 0.005(3) -0.009(3)
C60 0.034(3) 0.053(4) 0.033(3) -0.019(3) 0.005(3) -0.013(3)
C61 0.042(4) 0.056(4) 0.025(3) -0.009(3) 0.000(3) -0.027(3)
C62 0.061(5) 0.057(4) 0.045(4) -0.008(3) -0.001(3) -0.027(4)
C63 0.072(5) 0.066(5) 0.054(5) -0.015(4) 0.005(4) -0.046(5)
C64 0.048(5) 0.106(7) 0.053(5) -0.019(5) 0.012(4) -0.040(5)
C65 0.046(4) 0.087(6) 0.061(5) -0.025(4) 0.008(4) -0.029(4)
C66 0.048(4) 0.054(4) 0.049(4) -0.012(3) 0.000(3) -0.022(3)
C71 0.029(3) 0.033(3) 0.027(3) -0.004(2) -0.002(2) -0.005(2)
C72 0.042(4) 0.040(3) 0.038(4) -0.005(3) -0.006(3) -0.007(3)
C73 0.053(4) 0.034(3) 0.043(4) -0.018(3) -0.009(3) -0.004(3)
C74 0.049(4) 0.041(3) 0.035(4) -0.013(3) 0.006(3) -0.001(3)
C75 0.041(4) 0.052(4) 0.043(4) -0.009(3) -0.001(3) -0.012(3)
C76 0.044(4) 0.043(3) 0.032(3) -0.010(3) -0.003(3) -0.011(3)
F6 0.033(2) 0.073(3) 0.063(3) -0.032(2) -0.0009(18) -0.0148(19)
F7 0.071(3) 0.064(3) 0.071(3) -0.040(2) -0.011(2) -0.016(2)
F8 0.065(3) 0.078(3) 0.060(3) -0.043(2) 0.008(2) -0.002(2)
F9 0.041(2) 0.092(3) 0.071(3) -0.038(2) 0.022(2) -0.021(2)
F10 0.046(2) 0.062(2) 0.055(2) -0.0267(19) 0.0011(18) -0.0241(19)
C81 0.019(3) 0.039(3) 0.039(3) -0.002(3) -0.004(2) -0.008(2)
C82 0.037(4) 0.059(4) 0.059(4) -0.025(3) 0.003(3) -0.019(3)
C83 0.046(4) 0.076(5) 0.073(5) -0.013(4) -0.016(4) -0.032(4)
C84 0.025(4) 0.061(5) 0.090(6) 0.009(4) -0.009(4) -0.010(3)
C85 0.027(3) 0.052(4) 0.093(6) -0.013(4) 0.008(4) 0.003(3)
C86 0.025(3) 0.042(4) 0.070(5) -0.020(3) 0.000(3) -0.001(3)
C91 0.028(3) 0.036(3) 0.045(4) -0.008(3) -0.002(3) -0.007(3)
C92 0.031(3) 0.056(4) 0.044(4) -0.012(3) -0.003(3) 0.004(3)
C93 0.048(4) 0.063(4) 0.034(4) -0.006(3) 0.004(3) -0.010(3)
C94 0.059(5) 0.047(4) 0.040(4) 0.003(3) -0.012(3) -0.009(3)
C95 0.030(3) 0.047(4) 0.066(5) 0.003(3) -0.008(3) 0.000(3)
C96 0.027(3) 0.040(3) 0.049(4) 0.005(3) -0.002(3) 0.002(3)

loop_
_atom_type_symbol
_atom_type_description
_atom_type_scat_dispersion_real
_atom_type_scat_dispersion_imag
_atom_type_scat_source
C C 0.0033 0.0016 'International Tables Vol C Tables 4.2.6.8 and 6.1.1.4'
H H 0.0000 0.0000 'International Tables Vol C Tables 4.2.6.8 and 6.1.1.4'
F F 0.0171 0.0103 'International Tables Vol C Tables 4.2.6.8 and 6.1.1.4'
P P 0.1023 0.0942 'International Tables Vol C Tables 4.2.6.8 and 6.1.1.4'
Fe Fe 0.3463 0.8444 'International Tables Vol C Tables 4.2.6.8 and 6.1.1.4'
Se Se -0.0929 2.2259 'International Tables Vol C Tables 4.2.6.8 and 6.1.1.4'
Au Au -2.0133 8.8022 'International Tables Vol C Tables 4.2.6.8 and 6.1.1.4'

loop_
_geom_angle_atom_site_label_1
_geom_angle_atom_site_label_2
_geom_angle_atom_site_label_3
_geom_angle
_geom_angle_site_symmetry_1
_geom_angle_site_symmetry_3
_geom_angle_publ_flag
C21 Au1 P1 171.17(16) . . y
C1 Se1 C11 98.7(3) . . y
C6 P1 C41 105.0(3) . . y
C6 P1 C31 104.7(2) . . y
C41 P1 C31 105.8(3) . . y
C6 P1 Au1 112.93(18) . . y
C41 P1 Au1 117.99(19) . . y
C31 P1 Au1 109.40(18) . . y
C6 Fe1 C7 40.8(2) . . ?
C6 Fe1 C5 152.6(3) . . ?
C7 Fe1 C5 117.5(3) . . ?
C6 Fe1 C10 40.9(2) . . ?
C7 Fe1 C10 68.2(2) . . ?
C5 Fe1 C10 163.6(3) . . ?
C6 Fe1 C4 119.4(3) . . ?
C7 Fe1 C4 107.9(3) . . ?
C5 Fe1 C4 41.3(3) . . ?
C10 Fe1 C4 154.4(3) . . ?
C6 Fe1 C1 165.7(2) . . ?
C7 Fe1 C1 152.0(2) . . ?
C5 Fe1 C1 40.9(2) . . ?
C10 Fe1 C1 127.4(3) . . ?
C4 Fe1 C1 68.2(3) . . ?
C6 Fe1 C9 68.0(2) . . ?
C7 Fe1 C9 67.2(3) . . ?
C5 Fe1 C9 125.4(3) . . ?
C10 Fe1 C9 40.3(2) . . ?
C4 Fe1 C9 163.5(3) . . ?
C1 Fe1 C9 108.2(3) . . ?
C6 Fe1 C8 68.1(2) . . ?
C7 Fe1 C8 40.1(2) . . ?
C5 Fe1 C8 106.0(3) . . ?
C10 Fe1 C8 67.7(3) . . ?
C4 Fe1 C8 126.5(3) . . ?
C1 Fe1 C8 118.5(3) . . ?
C9 Fe1 C8 39.7(3) . . ?
C6 Fe1 C2 128.3(2) . . ?
C7 Fe1 C2 165.4(3) . . ?
C5 Fe1 C2 68.7(3) . . ?
C10 Fe1 C2 109.9(3) . . ?
C4 Fe1 C2 67.2(3) . . ?
C1 Fe1 C2 40.8(2) . . ?
C9 Fe1 C2 121.4(3) . . ?
C8 Fe1 C2 153.9(3) . . ?
C6 Fe1 C3 109.9(3) . . ?
C7 Fe1 C3 127.9(3) . . ?
C5 Fe1 C3 67.9(3) . . ?
C10 Fe1 C3 122.2(3) . . ?
C4 Fe1 C3 39.1(3) . . ?
C1 Fe1 C3 67.5(3) . . ?
C9 Fe1 C3 156.0(3) . . ?
C8 Fe1 C3 163.7(3) . . ?
C2 Fe1 C3 39.8(3) . . ?
C5 C1 C2 108.0(6) . . ?
C5 C1 Se1 126.7(5) . . y
C2 C1 Se1 125.3(5) . . y
C5 C1 Fe1 69.3(4) . . ?
C2 C1 Fe1 70.2(4) . . ?
Se1 C1 Fe1 124.6(3) . . y
C3 C2 C1 107.4(7) . . ?
C3 C2 Fe1 70.3(4) . . ?
C1 C2 Fe1 69.1(4) . . ?
C4 C3 C2 109.5(7) . . ?
C4 C3 Fe1 69.5(4) . . ?
C2 C3 Fe1 69.9(4) . . ?
C3 C4 C5 109.0(7) . . ?
C3 C4 Fe1 71.4(4) . . ?
C5 C4 Fe1 69.2(4) . . ?
C1 C5 C4 106.1(6) . . ?
C1 C5 Fe1 69.8(4) . . ?
C4 C5 Fe1 69.4(4) . . ?
C7 C6 C10 107.1(5) . . ?
C7 C6 P1 127.9(4) . . y
C10 C6 P1 125.0(4) . . y
C7 C6 Fe1 69.7(3) . . ?
C10 C6 Fe1 69.9(3) . . ?
P1 C6 Fe1 127.6(3) . . y
C8 C7 C6 108.7(5) . . ?
C8 C7 Fe1 70.8(4) . . ?
C6 C7 Fe1 69.5(3) . . ?
C9 C8 C7 107.8(5) . . ?
C9 C8 Fe1 69.9(4) . . ?
C7 C8 Fe1 69.1(4) . . ?
C8 C9 C10 109.1(6) . . ?
C8 C9 Fe1 70.4(4) . . ?
C10 C9 Fe1 69.5(4) . . ?
C9 C10 C6 107.4(5) . . ?
C9 C10 Fe1 70.2(4) . . ?
C6 C10 Fe1 69.2(3) . . ?
C12 C11 C16 119.8(7) . . ?
C12 C11 Se1 116.6(5) . . y
C16 C11 Se1 123.6(5) . . y
C11 C12 C13 120.7(8) . . ?
C12 C13 C14 119.3(8) . . ?
C15 C14 C13 120.1(8) . . ?
C14 C15 C16 120.0(8) . . ?
C11 C16 C15 120.1(7) . . ?
C22 C21 C26 113.3(5) . . ?
C22 C21 Au1 120.7(4) . . y
C26 C21 Au1 125.8(4) . . y
C21 C22 F1 118.8(5) . . ?
C21 C22 C23 125.3(6) . . ?
F1 C22 C23 115.8(6) . . ?
F2 C23 C24 120.5(6) . . ?
F2 C23 C22 121.4(6) . . ?
C24 C23 C22 118.2(6) . . ?
F3 C24 C23 119.8(6) . . ?
F3 C24 C25 120.0(6) . . ?
C23 C24 C25 120.2(6) . . ?
F4 C25 C24 119.8(6) . . ?
F4 C25 C26 122.5(6) . . ?
C24 C25 C26 117.7(5) . . ?
C21 C26 C25 125.3(6) . . ?
C21 C26 F5 119.9(5) . . ?
C25 C26 F5 114.7(5) . . ?
C32 C31 C36 118.8(5) . . ?
C32 C31 P1 119.2(4) . . ?
C36 C31 P1 122.0(4) . . ?
C33 C32 C31 121.2(6) . . ?
C32 C33 C34 120.2(6) . . ?
C35 C34 C33 118.9(6) . . ?
C34 C35 C36 120.1(6) . . ?
C31 C36 C35 120.7(6) . . ?
C42 C41 C46 118.9(6) . . ?
C42 C41 P1 118.8(5) . . ?
C46 C41 P1 122.4(5) . . ?
C41 C42 C43 120.8(7) . . ?
C44 C43 C42 119.6(7) . . ?
C43 C44 C45 120.2(7) . . ?
C44 C45 C46 120.9(7) . . ?
C45 C46 C41 119.6(6) . . ?
C71 Au2 P2 178.62(16) . . y
C51 Se2 C61 99.8(3) . . y
C56 P2 C81 105.4(3) . . y
C56 P2 C91 105.4(3) . . y
C81 P2 C91 105.0(3) . . y
C56 P2 Au2 111.82(19) . . y
C81 P2 Au2 113.0(2) . . y
C91 P2 Au2 115.4(2) . . y
C51 Fe2 C56 168.4(2) . . ?
C51 Fe2 C52 41.1(2) . . ?
C56 Fe2 C52 150.2(2) . . ?
C51 Fe2 C55 41.2(2) . . ?
C56 Fe2 C55 130.8(2) . . ?
C52 Fe2 C55 68.8(2) . . ?
C51 Fe2 C60 148.4(2) . . ?
C56 Fe2 C60 41.0(2) . . ?
C52 Fe2 C60 115.3(2) . . ?
C55 Fe2 C60 168.7(2) . . ?
C51 Fe2 C57 128.4(2) . . ?
C56 Fe2 C57 41.2(2) . . ?
C52 Fe2 C57 165.5(2) . . ?
C55 Fe2 C57 109.8(2) . . ?
C60 Fe2 C57 69.0(2) . . ?
C51 Fe2 C59 115.4(3) . . ?
C56 Fe2 C59 68.3(2) . . ?
C52 Fe2 C59 105.5(3) . . ?
C55 Fe2 C59 150.5(3) . . ?
C60 Fe2 C59 40.4(2) . . ?
C57 Fe2 C59 68.2(2) . . ?
C51 Fe2 C53 68.7(2) . . ?
C56 Fe2 C53 118.8(2) . . ?
C52 Fe2 C53 40.6(2) . . ?
C55 Fe2 C53 68.2(3) . . ?
C60 Fe2 C53 107.5(3) . . ?
C57 Fe2 C53 153.5(3) . . ?
C59 Fe2 C53 127.1(3) . . ?
C51 Fe2 C58 106.4(2) . . ?
C56 Fe2 C58 68.7(2) . . ?
C52 Fe2 C58 126.7(3) . . ?
C55 Fe2 C58 118.0(3) . . ?
C60 Fe2 C58 68.8(3) . . ?
C57 Fe2 C58 40.2(2) . . ?
C59 Fe2 C58 41.0(2) . . ?
C53 Fe2 C58 165.1(3) . . ?
C51 Fe2 C54 68.6(2) . . ?
C56 Fe2 C54 110.5(2) . . ?
C52 Fe2 C54 68.5(3) . . ?
C55 Fe2 C54 40.2(2) . . ?
C60 Fe2 C54 129.9(2) . . ?
C57 Fe2 C54 120.4(2) . . ?
C59 Fe2 C54 166.4(3) . . ?
C53 Fe2 C54 40.7(3) . . ?
C58 Fe2 C54 152.3(3) . . ?
C52 C51 C55 107.6(6) . . ?
C52 C51 Se2 125.8(5) . . ?
C55 C51 Se2 126.3(5) . . ?
C52 C51 Fe2 69.9(3) . . ?
C55 C51 Fe2 69.9(3) . . ?
Se2 C51 Fe2 120.9(3) . . ?
C53 C52 C51 107.8(6) . . ?
C53 C52 Fe2 70.0(3) . . ?
C51 C52 Fe2 69.0(3) . . ?
C52 C53 C54 108.6(5) . . ?
C52 C53 Fe2 69.4(3) . . ?
C54 C53 Fe2 70.6(3) . . ?
C55 C54 C53 107.3(6) . . ?
C55 C54 Fe2 68.8(3) . . ?
C53 C54 Fe2 68.8(3) . . ?
C54 C55 C51 108.6(6) . . ?
C54 C55 Fe2 71.0(3) . . ?
C51 C55 Fe2 68.9(3) . . ?
C60 C56 C57 107.7(5) . . ?
C60 C56 P2 128.9(4) . . y
C57 C56 P2 123.4(4) . . y
C60 C56 Fe2 69.6(3) . . ?
C57 C56 Fe2 69.6(3) . . ?
P2 C56 Fe2 126.9(3) . . ?
C58 C57 C56 108.5(5) . . ?
C58 C57 Fe2 70.6(3) . . ?
C56 C57 Fe2 69.2(3) . . ?
C57 C58 C59 107.2(5) . . ?
C57 C58 Fe2 69.2(3) . . ?
C59 C58 Fe2 69.0(3) . . ?
C60 C59 C58 108.9(5) . . ?
C60 C59 Fe2 69.6(3) . . ?
C58 C59 Fe2 70.0(3) . . ?
C59 C60 C56 107.7(5) . . ?
C59 C60 Fe2 70.0(3) . . ?
C56 C60 Fe2 69.4(3) . . ?
C66 C61 C62 120.0(6) . . ?
C66 C61 Se2 123.6(5) . . y
C62 C61 Se2 116.4(5) . . y
C63 C62 C61 118.9(7) . . ?
C64 C63 C62 120.6(7) . . ?
C65 C64 C63 120.4(7) . . ?
C64 C65 C66 119.5(8) . . ?
C61 C66 C65 120.6(7) . . ?
C76 C71 C72 115.0(5) . . ?
C76 C71 Au2 121.6(4) . . y
C72 C71 Au2 122.8(4) . . y
F6 C72 C71 120.2(6) . . ?
F6 C72 C73 116.4(6) . . ?
C71 C72 C73 123.4(6) . . ?
F7 C73 C74 119.3(6) . . ?
F7 C73 C72 121.1(6) . . ?
C74 C73 C72 119.5(6) . . ?
F8 C74 C75 120.5(6) . . ?
F8 C74 C73 120.5(6) . . ?
C75 C74 C73 118.9(6) . . ?
F9 C75 C74 119.1(6) . . ?
F9 C75 C76 121.1(6) . . ?
C74 C75 C76 119.8(6) . . ?
F10 C76 C71 120.7(5) . . ?
F10 C76 C75 116.0(6) . . ?
C71 C76 C75 123.3(6) . . ?
C82 C81 C86 119.2(5) . . ?
C82 C81 P2 118.2(5) . . y
C86 C81 P2 122.6(5) . . y
C81 C82 C83 119.6(7) . . ?
C84 C83 C82 120.7(7) . . ?
C83 C84 C85 120.5(7) . . ?
C84 C85 C86 119.8(7) . . ?
C81 C86 C85 120.2(7) . . ?
C92 C91 C96 117.8(6) . . ?
C92 C91 P2 123.4(5) . . y
C96 C91 P2 118.8(5) . . y
C93 C92 C91 121.2(6) . . ?
C92 C93 C94 120.2(6) . . ?
C95 C94 C93 120.3(6) . . ?
C94 C95 C96 119.8(6) . . ?
C95 C96 C91 120.6(6) . . ?

loop_
_geom_bond_atom_site_label_1
_geom_bond_atom_site_label_2
_geom_bond_distance
_geom_bond_site_symmetry_2
_geom_bond_publ_flag
Au1 C21 2.049(5) . y
Au1 P1 2.2773(14) . y
Se1 C1 1.896(7) . y
Se1 C11 1.935(6) . y
P1 C6 1.797(6) . y
P1 C41 1.808(6) . y
P1 C31 1.813(6) . y
Fe1 C6 2.018(6) . ?
Fe1 C7 2.021(6) . ?
Fe1 C5 2.026(6) . ?
Fe1 C10 2.027(6) . ?
Fe1 C4 2.029(7) . ?
Fe1 C1 2.033(6) . ?
Fe1 C9 2.036(7) . ?
Fe1 C8 2.044(6) . ?
Fe1 C2 2.047(6) . ?
Fe1 C3 2.053(7) . ?
C1 C5 1.418(9) . ?
C1 C2 1.421(8) . ?
C2 C3 1.395(10) . ?
C3 C4 1.366(10) . ?
C4 C5 1.431(10) . ?
C6 C7 1.407(7) . ?
C6 C10 1.414(8) . ?
C7 C8 1.394(8) . ?
C8 C9 1.385(9) . ?
C9 C10 1.400(8) . ?
C11 C12 1.364(9) . ?
C11 C16 1.365(9) . ?
C12 C13 1.365(11) . ?
C13 C14 1.382(12) . ?
C14 C15 1.361(10) . ?
C15 C16 1.373(10) . ?
C21 C22 1.360(8) . ?
C21 C26 1.361(8) . ?
C22 F1 1.361(6) . ?
C22 C23 1.368(8) . ?
C23 F2 1.335(7) . ?
C23 C24 1.360(9) . ?
C24 F3 1.344(7) . ?
C24 C25 1.367(9) . ?
C25 F4 1.342(6) . ?
C25 C26 1.373(8) . ?
C26 F5 1.374(7) . ?
C31 C32 1.368(7) . ?
C31 C36 1.376(7) . ?
C32 C33 1.367(8) . ?
C33 C34 1.384(9) . ?
C34 C35 1.377(9) . ?
C35 C36 1.377(8) . ?
C41 C42 1.362(8) . ?
C41 C46 1.379(8) . ?
C42 C43 1.392(9) . ?
C43 C44 1.346(10) . ?
C44 C45 1.358(10) . ?
C45 C46 1.376(9) . ?
Au2 C71 2.037(5) . y
Au2 P2 2.2643(15) . y
Se2 C51 1.881(6) . y
Se2 C61 1.913(6) . y
P2 C56 1.792(6) . y
P2 C81 1.807(5) . y
P2 C91 1.808(6) . y
Fe2 C51 2.017(5) . ?
Fe2 C56 2.027(5) . ?
Fe2 C52 2.028(5) . ?
Fe2 C55 2.031(6) . ?
Fe2 C60 2.031(6) . ?
Fe2 C57 2.032(5) . ?
Fe2 C59 2.035(6) . ?
Fe2 C53 2.036(6) . ?
Fe2 C58 2.049(6) . ?
Fe2 C54 2.060(6) . ?
C51 C52 1.421(8) . ?
C51 C55 1.422(8) . ?
C52 C53 1.409(9) . ?
C53 C54 1.424(9) . ?
C54 C55 1.407(8) . ?
C56 C60 1.421(7) . ?
C56 C57 1.429(8) . ?
C57 C58 1.404(8) . ?
C58 C59 1.430(9) . ?
C59 C60 1.404(8) . ?
C61 C66 1.357(9) . ?
C61 C62 1.391(9) . ?
C62 C63 1.387(10) . ?
C63 C64 1.367(11) . ?
C64 C65 1.362(11) . ?
C65 C66 1.392(9) . ?
C71 C76 1.371(8) . ?
C71 C72 1.373(8) . ?
C72 F6 1.342(7) . ?
C72 C73 1.376(8) . ?
C73 F7 1.344(7) . ?
C73 C74 1.374(9) . ?
C74 F8 1.335(7) . ?
C74 C75 1.361(9) . ?
C75 F9 1.357(7) . ?
C75 C76 1.379(9) . ?
C76 F10 1.339(7) . ?
C81 C82 1.369(8) . ?
C81 C86 1.380(8) . ?
C82 C83 1.395(9) . ?
C83 C84 1.340(11) . ?
C84 C85 1.363(11) . ?
C85 C86 1.383(9) . ?
C91 C92 1.391(8) . ?
C91 C96 1.392(8) . ?
C92 C93 1.356(8) . ?
C93 C94 1.376(9) . ?
C94 C95 1.361(9) . ?
C95 C96 1.384(8) . ?
